data_4305608
loop_
_publ_author_name
'Man-Li Cao'
'Hong-Guo Hao'
'Wei-Xiong Zhang'
'Bao-Hui Ye'

_publ_section_title
;
Assembly of a Cubic Nanocage Co8L12 and a Hydrogen-Bonded 3D NbO Net Based
on the [(HCO3)2]2- Synthon and Water
;
_journal_name_full 'Inorganic Chemistry'
_journal_page_first 8126
_journal_page_last 8133
_journal_paper_doi 10.1021/ic800585d
_journal_volume 47
_journal_year 2008
_chemical_formula_sum 'C162 H168 Co9 N60 O60'
_chemical_formula_weight 4445.83
_chemical_name_systematic
; 
 ? 
;
_space_group_IT_number 204
_symmetry_cell_setting cubic
_symmetry_space_group_name_Hall '-I 2 2 3'
_symmetry_space_group_name_H-M 'I m -3'
_atom_sites_solution_hydrogens geom
_atom_sites_solution_primary direct
_atom_sites_solution_secondary difmap
_audit_creation_method SHELXL-97
_cell_angle_alpha 90.00
_cell_angle_beta 90.00
_cell_angle_gamma 90.00
_cell_formula_units_Z 2
_cell_length_a 21.3615(9)
_cell_length_b 21.3615(9)
_cell_length_c 21.3615(9)
_cell_measurement_reflns_used 1729
_cell_measurement_temperature 293(2)
_cell_measurement_theta_max 25.99
_cell_measurement_theta_min 1.35
_cell_volume 9747.5(7)
_computing_structure_refinement 'SHELXL-97 (Sheldrick, 1997)'
_computing_structure_solution 'SHELXS-97 (Sheldrick, 1990)'
_diffrn_ambient_temperature 293(2)
_diffrn_measured_fraction_theta_full 0.992
_diffrn_measured_fraction_theta_max 0.992
_diffrn_measurement_device_type 'Bruker Smart Apex CCD area detector'
_diffrn_measurement_method 'phi and omega scans'
_diffrn_radiation_monochromator graphite
_diffrn_radiation_source 'fine-focus sealed tube'
_diffrn_radiation_type MoK\a
_diffrn_radiation_wavelength 0.71073
_diffrn_reflns_av_R_equivalents 0.0939
_diffrn_reflns_av_sigmaI/netI 0.0679
_diffrn_reflns_limit_h_max 26
_diffrn_reflns_limit_h_min -8
_diffrn_reflns_limit_k_max 24
_diffrn_reflns_limit_k_min -23
_diffrn_reflns_limit_l_max 8
_diffrn_reflns_limit_l_min -26
_diffrn_reflns_number 9832
_diffrn_reflns_theta_full 25.99
_diffrn_reflns_theta_max 25.99
_diffrn_reflns_theta_min 1.35
_diffrn_standards_decay_% 0
_exptl_absorpt_coefficient_mu 0.845
_exptl_absorpt_correction_T_max 0.9218
_exptl_absorpt_correction_T_min 0.9017
_exptl_absorpt_correction_type multi-scan
_exptl_crystal_colour red
_exptl_crystal_density_diffrn 1.515
_exptl_crystal_density_method 'not measured'
_exptl_crystal_description block
_exptl_crystal_F_000 4566
_exptl_crystal_size_max 0.13
_exptl_crystal_size_mid 0.11
_exptl_crystal_size_min 0.10
_refine_diff_density_max 0.649
_refine_diff_density_min -0.620
_refine_diff_density_rms 0.087
_refine_ls_extinction_method none
_refine_ls_goodness_of_fit_ref 1.007
_refine_ls_hydrogen_treatment constr
_refine_ls_matrix_type full
_refine_ls_number_parameters 127
_refine_ls_number_reflns 1729
_refine_ls_number_restraints 1
_refine_ls_restrained_S_all 1.010
_refine_ls_R_factor_all 0.1086
_refine_ls_R_factor_gt 0.0644
_refine_ls_shift/su_max 0.000
_refine_ls_shift/su_mean 0.000
_refine_ls_structure_factor_coef Fsqd
_refine_ls_weighting_details 'calc w=1/[\s^2^(Fo^2^)+(0.1171P)^2^+0.3463P] where P=(Fo^2^+2Fc^2^)/3'
_refine_ls_weighting_scheme calc
_refine_ls_wR_factor_gt 0.1729
_refine_ls_wR_factor_ref 0.1993
_reflns_number_gt 1103
_reflns_number_total 1729
_reflns_threshold_expression >2sigma(I)
_cod_data_source_file ic800585d_si_002.cif
_cod_data_source_block 1
_cod_database_code 4305608

loop_
_symmetry_equiv_pos_as_xyz
'x, y, z'
'-x, -y, z'
'-x, y, -z'
'x, -y, -z'
'z, x, y'
'z, -x, -y'
'-z, -x, y'
'-z, x, -y'
'y, z, x'
'-y, z, -x'
'y, -z, -x'
'-y, -z, x'
'x+1/2, y+1/2, z+1/2'
'-x+1/2, -y+1/2, z+1/2'
'-x+1/2, y+1/2, -z+1/2'
'x+1/2, -y+1/2, -z+1/2'
'z+1/2, x+1/2, y+1/2'
'z+1/2, -x+1/2, -y+1/2'
'-z+1/2, -x+1/2, y+1/2'
'-z+1/2, x+1/2, -y+1/2'
'y+1/2, z+1/2, x+1/2'
'-y+1/2, z+1/2, -x+1/2'
'y+1/2, -z+1/2, -x+1/2'
'-y+1/2, -z+1/2, x+1/2'
'-x, -y, -z'
'x, y, -z'
'x, -y, z'
'-x, y, z'
'-z, -x, -y'
'-z, x, y'
'z, x, -y'
'z, -x, y'
'-y, -z, -x'
'y, -z, x'
'-y, z, x'
'y, z, -x'
'-x+1/2, -y+1/2, -z+1/2'
'x+1/2, y+1/2, -z+1/2'
'x+1/2, -y+1/2, z+1/2'
'-x+1/2, y+1/2, z+1/2'
'-z+1/2, -x+1/2, -y+1/2'
'-z+1/2, x+1/2, y+1/2'
'z+1/2, x+1/2, -y+1/2'
'z+1/2, -x+1/2, y+1/2'
'-y+1/2, -z+1/2, -x+1/2'
'y+1/2, -z+1/2, x+1/2'
'-y+1/2, z+1/2, x+1/2'
'y+1/2, z+1/2, -x+1/2'

loop_
_atom_site_label
_atom_site_type_symbol
_atom_site_fract_x
_atom_site_fract_y
_atom_site_fract_z
_atom_site_U_iso_or_equiv
_atom_site_adp_type
_atom_site_occupancy
_atom_site_symmetry_multiplicity
_atom_site_calc_flag
_atom_site_refinement_flags
_atom_site_disorder_assembly
_atom_site_disorder_group
Co1 Co 0.14813(3) 0.14813(3) 0.14813(3) 0.0322(4) Uani 1 3 d S . .
Co2 Co 0.0000 0.0000 0.0000 0.0441(9) Uani 1 24 d SD . .
C1 C 0.1229(2) 0.2748(2) 0.2187(2) 0.0494(13) Uani 1 1 d . . .
H1A H 0.1349 0.2520 0.2556 0.059 Uiso 1 1 d R . .
C2 C 0.1024(3) 0.3358(3) 0.2253(3) 0.0563(15) Uani 1 1 d . . .
H2A H 0.0999 0.3547 0.2660 0.068 Uiso 1 1 d R . .
C3 C 0.0856(3) 0.3681(3) 0.1736(3) 0.0609(17) Uani 1 1 d . . .
H3A H 0.0729 0.4111 0.1770 0.073 Uiso 1 1 d R . .
C4 C 0.0889(3) 0.3388(2) 0.1152(3) 0.0563(15) Uani 1 1 d . . .
H4A H 0.0755 0.3601 0.0780 0.068 Uiso 1 1 d R . .
C5 C 0.1100(2) 0.2778(2) 0.1124(2) 0.0363(11) Uani 1 1 d . . .
C6 C 0.1167(2) 0.2437(2) 0.0520(2) 0.0351(11) Uani 1 1 d . . .
C7 C 0.1473(3) 0.1538(3) 0.0000 0.0308(14) Uani 1 2 d S . .
C8 C 0.0918(7) 0.0000 0.5000 0.061(3) Uani 1 4 d S . .
N1 N 0.12705(18) 0.24604(18) 0.16347(18) 0.0379(10) Uani 1 1 d . . .
N2 N 0.13444(16) 0.18476(16) 0.05597(16) 0.0310(9) Uani 1 1 d . . .
N3 N 0.1075(3) 0.2764(2) 0.0000 0.0398(14) Uani 1 2 d S . .
O1 O 0.1704(2) 0.1013(2) 0.0000 0.0386(12) Uani 1 2 d S . .
O1W O 0.0955(3) 0.0000 0.0000 0.065(2) Uani 1 4 d S . .
H1WA H 0.1188 0.0312 0.0000 0.037(19) Uiso 1 2 d SRD . .
O2 O 0.1492(4) 0.0000 0.5000 0.086(3) Uani 1 4 d S . .
O2W O 0.2673(7) 0.0000 0.5000 0.60(4) Uani 1 4 d S . .
H2WA H 0.2255 0.0000 0.5000 0.895 Uiso 1 4 d SR . .
H2WB H 0.2843 0.0000 0.4641 0.895 Uiso 0.50 2 d SPR . .
O3 O 0.0610(3) 0.0504(3) 0.5000 0.118(3) Uani 1 2 d S . .
H3B H 0.0209 0.0504 0.5000 0.142 Uiso 1 2 d SR . .
O3W O 0.1078(5) 0.1659(4) 0.5000 0.150(4) Uani 1 2 d S . .
H3WA H 0.0888 0.1310 0.5000 0.224 Uiso 1 2 d SR . .
H3WB H 0.1452 0.1613 0.5000 0.224 Uiso 0.50 2 d SPR . .
H3WC H 0.0861 0.2033 0.5000 0.224 Uiso 0.50 2 d SPR . .
O4W O 0.2475(8) 0.1671(8) 0.5000 0.112(5) Uiso 0.50 2 d SP . .
H4WA H 0.2786 0.1401 0.5000 0.169 Uiso 0.50 2 d SPR . .
H4WB H 0.2522 0.2054 0.5000 0.169 Uiso 0.50 2 d SPR . .

loop_
_atom_site_aniso_label
_atom_site_aniso_U_11
_atom_site_aniso_U_22
_atom_site_aniso_U_33
_atom_site_aniso_U_23
_atom_site_aniso_U_13
_atom_site_aniso_U_12
Co1 0.0322(4) 0.0322(4) 0.0322(4) 0.0001(3) 0.0001(3) 0.0001(3)
Co2 0.0441(9) 0.0441(9) 0.0441(9) 0.000 0.000 0.000
C1 0.059(3) 0.050(3) 0.039(3) -0.008(2) 0.004(3) 0.003(3)
C2 0.071(4) 0.052(3) 0.045(3) -0.019(3) 0.007(3) 0.003(3)
C3 0.084(4) 0.040(3) 0.060(4) -0.008(3) 0.005(3) 0.019(3)
C4 0.079(4) 0.042(3) 0.047(3) -0.002(3) 0.006(3) 0.020(3)
C5 0.032(3) 0.038(3) 0.038(3) -0.001(2) 0.002(2) 0.003(2)
C6 0.033(3) 0.036(3) 0.036(3) -0.002(2) 0.002(2) -0.002(2)
C7 0.032(3) 0.031(4) 0.029(3) 0.000 0.000 -0.007(3)
C8 0.059(9) 0.078(10) 0.048(7) 0.000 0.000 0.000
N1 0.042(2) 0.037(2) 0.035(2) -0.0039(17) 0.0002(18) -0.0002(18)
N2 0.034(2) 0.028(2) 0.031(2) -0.0012(16) 0.0022(16) 0.0020(15)
N3 0.049(4) 0.034(3) 0.036(3) 0.000 0.000 0.002(3)
O1 0.053(3) 0.025(2) 0.038(3) 0.000 0.000 0.007(2)
O1W 0.044(4) 0.037(5) 0.114(7) 0.000 0.000 0.000
O2 0.067(7) 0.131(9) 0.059(6) 0.000 0.000 0.000
O2W 0.057(10) 1.64(12) 0.098(13) 0.000 0.000 0.000
O3 0.081(5) 0.065(5) 0.209(9) 0.000 0.000 -0.001(4)
O3W 0.173(10) 0.088(6) 0.188(10) 0.000 0.000 -0.033(6)

loop_
_atom_type_symbol
_atom_type_description
_atom_type_scat_dispersion_real
_atom_type_scat_dispersion_imag
_atom_type_scat_source
C C 0.0033 0.0016 'International Tables Vol C Tables 4.2.6.8 and 6.1.1.4'
H H 0.0000 0.0000 'International Tables Vol C Tables 4.2.6.8 and 6.1.1.4'
N N 0.0061 0.0033 'International Tables Vol C Tables 4.2.6.8 and 6.1.1.4'
O O 0.0106 0.0060 'International Tables Vol C Tables 4.2.6.8 and 6.1.1.4'
Co Co 0.3494 0.9721 'International Tables Vol C Tables 4.2.6.8 and 6.1.1.4'

loop_
_geom_angle_atom_site_label_1
_geom_angle_atom_site_label_2
_geom_angle_atom_site_label_3
_geom_angle
_geom_angle_site_symmetry_1
_geom_angle_site_symmetry_3
_geom_angle_publ_flag
N2 Co1 N2 105.13(11) 5 9 ?
N2 Co1 N2 105.13(11) 5 . ?
N2 Co1 N2 105.13(11) 9 . ?
N2 Co1 N1 170.54(14) 5 9 ?
N2 Co1 N1 75.96(14) 9 9 ?
N2 Co1 N1 83.41(14) . 9 ?
N2 Co1 N1 75.96(14) 5 5 ?
N2 Co1 N1 83.41(14) 9 5 ?
N2 Co1 N1 170.54(14) . 5 ?
N1 Co1 N1 94.95(14) 9 5 ?
N2 Co1 N1 83.41(14) 5 . ?
N2 Co1 N1 170.54(14) 9 . ?
N2 Co1 N1 75.96(14) . . ?
N1 Co1 N1 94.95(14) 9 . ?
N1 Co1 N1 94.95(14) 5 . ?
O1W Co2 O1W 90.0 33 . ?
O1W Co2 O1W 180.0 33 9 ?
O1W Co2 O1W 90.0 . 9 ?
O1W Co2 O1W 90.0 33 5 ?
O1W Co2 O1W 90.0 . 5 ?
O1W Co2 O1W 90.0 9 5 ?
O1W Co2 O1W 90.0 33 29 ?
O1W Co2 O1W 90.0 . 29 ?
O1W Co2 O1W 90.0 9 29 ?
O1W Co2 O1W 180.0 5 29 ?
O1W Co2 O1W 90.0 33 25 ?
O1W Co2 O1W 180.0 . 25 ?
O1W Co2 O1W 90.0 9 25 ?
O1W Co2 O1W 90.0 5 25 ?
O1W Co2 O1W 90.0 29 25 ?
N1 C1 C2 123.0(5) . . ?
N1 C1 H1A 118.3 . . ?
C2 C1 H1A 118.7 . . ?
C3 C2 C1 118.9(5) . . ?
C3 C2 H2A 120.7 . . ?
C1 C2 H2A 120.4 . . ?
C2 C3 C4 119.2(5) . . ?
C2 C3 H3A 120.0 . . ?
C4 C3 H3A 120.7 . . ?
C5 C4 C3 118.6(5) . . ?
C5 C4 H4A 120.6 . . ?
C3 C4 H4A 120.8 . . ?
N1 C5 C4 122.2(4) . . ?
N1 C5 C6 115.7(4) . . ?
C4 C5 C6 122.1(4) . . ?
N2 C6 N3 126.8(4) . . ?
N2 C6 C5 116.1(4) . . ?
N3 C6 C5 117.0(4) . . ?
O1 C7 N2 120.9(3) . . ?
O1 C7 N2 120.9(3) . 26 ?
N2 C7 N2 118.3(5) . 26 ?
O2 C8 O3 121.4(6) . 27 ?
O2 C8 O3 121.4(6) . . ?
O3 C8 O3 117.2(13) 27 . ?
C1 N1 C5 118.1(4) . . ?
C1 N1 Co1 126.4(3) . . ?
C5 N1 Co1 115.1(3) . . ?
C6 N2 C7 117.0(4) . . ?
C6 N2 Co1 116.6(3) . . ?
C7 N2 Co1 126.1(3) . . ?
C6 N3 C6 113.7(5) 26 . ?
Co2 O1W H1WA 126.8 . . ?
H2WA O2W H2WB 115.4 . . ?
C8 O3 H3B 121.4 . . ?
H3WA O3W H3WB 111.4 . . ?
H3WA O3W H3WC 121.4 . . ?
H3WB O3W H3WC 127.2 . . ?
H4WA O4W H4WB 123.9 . . ?

loop_
_geom_bond_atom_site_label_1
_geom_bond_atom_site_label_2
_geom_bond_distance
_geom_bond_site_symmetry_2
_geom_bond_publ_flag
Co1 N2 2.138(3) 5 ?
Co1 N2 2.138(3) 9 ?
Co1 N2 2.138(3) . ?
Co1 N1 2.164(4) 9 ?
Co1 N1 2.164(4) 5 ?
Co1 N1 2.164(4) . ?
Co2 O1W 2.040(7) 33 ?
Co2 O1W 2.040(7) . ?
Co2 O1W 2.040(7) 9 ?
Co2 O1W 2.040(7) 5 ?
Co2 O1W 2.040(7) 29 ?
Co2 O1W 2.040(7) 25 ?
C1 N1 1.334(6) . ?
C1 C2 1.382(7) . ?
C1 H1A 0.9598 . ?
C2 C3 1.351(8) . ?
C2 H2A 0.9593 . ?
C3 C4 1.397(7) . ?
C3 H3A 0.9593 . ?
C4 C5 1.380(7) . ?
C4 H4A 0.9602 . ?
C5 N1 1.336(6) . ?
C5 C6 1.488(6) . ?
C6 N2 1.318(5) . ?
C6 N3 1.327(5) . ?
C7 O1 1.227(7) . ?
C7 N2 1.393(5) . ?
C7 N2 1.393(5) 26 ?
C8 O2 1.228(14) . ?
C8 O3 1.261(9) 27 ?
C8 O3 1.261(9) . ?
N3 C6 1.327(5) 26 ?
O1W H1WA 0.8322 . ?
O2W H2WA 0.8927 . ?
O2W H2WB 0.8501 . ?
O3 H3B 0.8570 . ?
O3W H3WA 0.8499 . ?
O3W H3WB 0.8044 . ?
O3W H3WC 0.9218 . ?
O4W H4WA 0.8790 . ?
O4W H4WB 0.8234 . ?

loop_
_geom_hbond_atom_site_label_D
_geom_hbond_atom_site_label_H
_geom_hbond_atom_site_label_A
_geom_hbond_distance_DH
_geom_hbond_distance_HA
_geom_hbond_distance_DA
_geom_hbond_angle_DHA
_geom_hbond_site_symmetry_A
O3 H3B O3 0.86 1.75 2.606(15) 180.0 3_556
O3W H3WA O3 0.85 1.82 2.663(11) 170.5 .
O1W H1WA O1 0.83 1.86 2.691(6) 179.6 .
O2W H2WA O2 0.89 1.63 2.521(17) 180.0 .
O2W H2WB O3W 0.85 1.87 2.709(13) 170.7 45

loop_
_geom_torsion_atom_site_label_1
_geom_torsion_atom_site_label_2
_geom_torsion_atom_site_label_3
_geom_torsion_atom_site_label_4
_geom_torsion
_geom_torsion_site_symmetry_1
_geom_torsion_site_symmetry_2
_geom_torsion_site_symmetry_3
_geom_torsion_site_symmetry_4
_geom_torsion_publ_flag
N1 C1 C2 C3 0.1(9) . . . . ?
C1 C2 C3 C4 0.5(9) . . . . ?
C2 C3 C4 C5 -0.7(9) . . . . ?
C3 C4 C5 N1 0.2(8) . . . . ?
C3 C4 C5 C6 -178.1(5) . . . . ?
N1 C5 C6 N2 4.7(6) . . . . ?
C4 C5 C6 N2 -176.9(5) . . . . ?
N1 C5 C6 N3 -172.0(5) . . . . ?
C4 C5 C6 N3 6.5(7) . . . . ?
C2 C1 N1 C5 -0.6(8) . . . . ?
C2 C1 N1 Co1 -172.5(4) . . . . ?
C4 C5 N1 C1 0.5(7) . . . . ?
C6 C5 N1 C1 178.9(4) . . . . ?
C4 C5 N1 Co1 173.3(4) . . . . ?
C6 C5 N1 Co1 -8.3(5) . . . . ?
N2 Co1 N1 C1 71.5(4) 5 . . . ?
N2 Co1 N1 C1 -83.2(10) 9 . . . ?
N2 Co1 N1 C1 179.0(4) . . . . ?
N1 Co1 N1 C1 -99.1(3) 9 . . . ?
N1 Co1 N1 C1 -3.7(4) 5 . . . ?
N2 Co1 N1 C5 -100.6(3) 5 . . . ?
N2 Co1 N1 C5 104.6(9) 9 . . . ?
N2 Co1 N1 C5 6.8(3) . . . . ?
N1 Co1 N1 C5 88.8(4) 9 . . . ?
N1 Co1 N1 C5 -175.8(3) 5 . . . ?
N3 C6 N2 C7 2.7(7) . . . . ?
C5 C6 N2 C7 -173.6(4) . . . . ?
N3 C6 N2 Co1 177.7(4) . . . . ?
C5 C6 N2 Co1 1.4(5) . . . . ?
O1 C7 N2 C6 172.0(5) . . . . ?
N2 C7 N2 C6 -6.5(8) 26 . . . ?
O1 C7 N2 Co1 -2.5(8) . . . . ?
N2 C7 N2 Co1 179.0(2) 26 . . . ?
N2 Co1 N2 C6 74.7(4) 5 . . . ?
N2 Co1 N2 C6 -174.6(3) 9 . . . ?
N1 Co1 N2 C6 -101.1(3) 9 . . . ?
N1 Co1 N2 C6 -20.6(10) 5 . . . ?
N1 Co1 N2 C6 -4.3(3) . . . . ?
N2 Co1 N2 C7 -110.8(3) 5 . . . ?
N2 Co1 N2 C7 -0.1(4) 9 . . . ?
N1 Co1 N2 C7 73.4(4) 9 . . . ?
N1 Co1 N2 C7 153.9(8) 5 . . . ?
N1 Co1 N2 C7 170.2(4) . . . . ?
N2 C6 N3 C6 1.2(9) . . . 26 ?
C5 C6 N3 C6 177.4(3) . . . 26 ?
